data_6000572
loop_
_publ_author_name
'Belushkin, A. V.'
'David, W. I. F.'
'Ibberson, R. M.'
'Shuvalov, L. A.'

_publ_section_title
;
 High-resolution neutron powder diffraction studies of the structure of
 CsDSO4
;
_journal_issue 2
_journal_name_full 'Acta Crystallographica B'
_journal_page_first 161
_journal_page_last 166
_journal_paper_doi 10.1107/S010876819001076X
_journal_volume 47
_journal_year 1991
_chemical_formula_sum 'Cs D O4 S'
_space_group_name_H-M_alt 'I 41/a m d'
_cell_angle_alpha 90.000
_cell_angle_beta 90.000
_cell_angle_gamma 90.000
_cell_length_a 5.7415
_cell_length_b 5.7415
_cell_length_c 14.3151
_cell_volume 471.89
_diffrn_ambient_temperature 448
_cod_duplicate_entry 2107221
_cod_database_code 6000572

loop_
_atom_site_label
_atom_site_fract_x
_atom_site_fract_y
_atom_site_fract_z
? ? ? ?
